data_4341771
loop_
_publ_author_name
'Gerlach, Deidra L.'
'Bhagan, Salome'
'Cruce, Alex A.'
'Burks, Dalton B.'
'Nieto, Ismael'
'Truong, Hai T.'
'Kelley, Steven P.'
'Herbst-Gervasoni, Corey J'
'Jernigan, Katherine L.'
'Bowman, Michael K.'
'Pan, Shanlin'
'Zeller, Matthias'
'Papish, Elizabeth T.'

_publ_section_title
;
 Studies of the Pathways Open to Copper Water Oxidation Catalysts
 Containing Proximal Hydroxy Groups During Basic Electrocatalysis.
;
_journal_name_full 'Inorganic chemistry'
_journal_page_first 141203162841007
_journal_paper_doi 10.1021/ic501018a
_journal_year 2014
_chemical_formula_moiety '2(C24 H24 Cu N5 O7), Cu N4 O12'
_chemical_formula_sum 'C48 H48 Cu3 N14 O26'
_chemical_formula_weight 1427.62
_chemical_name_systematic
;
 ?
;
_space_group_crystal_system triclinic
_space_group_IT_number 2
_space_group_name_Hall '-P 1'
_space_group_name_H-M_alt 'P -1'
_symmetry_space_group_name_Hall '-P 1'
_symmetry_space_group_name_H-M 'P -1'
_atom_sites_solution_hydrogens geom
_atom_sites_solution_primary direct
_atom_sites_solution_secondary difmap
_audit_creation_method SHELXL-2012
_cell_angle_alpha 67.278(5)
_cell_angle_beta 74.688(5)
_cell_angle_gamma 77.286(5)
_cell_formula_units_Z 1
_cell_length_a 10.800(4)
_cell_length_b 11.765(4)
_cell_length_c 12.475(5)
_cell_measurement_reflns_used 4526
_cell_measurement_temperature 100(2)
_cell_measurement_theta_max 30.1392
_cell_measurement_theta_min 2.3948
_cell_volume 1397.7(9)
_computing_cell_refinement 'SAINT V8.18C (Bruker, 2012)'
_computing_data_collection 'Apex2 v2012.4-3 (Bruker, 2012)'
_computing_data_reduction 'SAINT V8.18C (Bruker, 2012)'
_computing_molecular_graphics 'Shelxtl (Bruker, 2003)'
_computing_publication_material 'Shelxtl (Bruker, 2003)'
_computing_structure_refinement
;  
SHELXL-2013 (Sheldrick, 2013), 
SHELXLE Rev609 (H\"ubschle et al., 2011)
;
_computing_structure_solution 'SHELXS-97 (Sheldrick, 2008)'
_diffrn_ambient_temperature 100(2)
_diffrn_measured_fraction_theta_full 0.999
_diffrn_measured_fraction_theta_max 0.950
_diffrn_measurement_device_type 'Bruker AXS SMART APEX CCD diffractometer'
_diffrn_measurement_method 'omega and phi scans'
_diffrn_radiation_type MoK\a
_diffrn_radiation_wavelength 0.71073
_diffrn_reflns_av_R_equivalents 0.0379
_diffrn_reflns_av_unetI/netI 0.0381
_diffrn_reflns_Laue_measured_fraction_full 0.999
_diffrn_reflns_Laue_measured_fraction_max 0.950
_diffrn_reflns_limit_h_max 15
_diffrn_reflns_limit_h_min -15
_diffrn_reflns_limit_k_max 16
_diffrn_reflns_limit_k_min -16
_diffrn_reflns_limit_l_max 17
_diffrn_reflns_limit_l_min -17
_diffrn_reflns_number 31697
_diffrn_reflns_point_group_measured_fraction_full 0.999
_diffrn_reflns_point_group_measured_fraction_max 0.950
_diffrn_reflns_theta_full 25.242
_diffrn_reflns_theta_max 30.665
_diffrn_reflns_theta_min 2.112
_diffrn_source 'fine focus sealed tube'
_exptl_absorpt_coefficient_mu 1.233
_exptl_absorpt_correction_T_max 0.7461
_exptl_absorpt_correction_T_min 0.6350
_exptl_absorpt_correction_type multi-scan
_exptl_absorpt_process_details 'Apex2 v2012.4-3 (Bruker, 2012)'
_exptl_crystal_colour green
_exptl_crystal_density_diffrn 1.696
_exptl_crystal_description block
_exptl_crystal_F_000 729
_exptl_crystal_size_max 0.190
_exptl_crystal_size_mid 0.180
_exptl_crystal_size_min 0.100
_refine_diff_density_max 0.626
_refine_diff_density_min -0.493
_refine_diff_density_rms 0.083
_refine_ls_extinction_method none
_refine_ls_goodness_of_fit_ref 1.042
_refine_ls_hydrogen_treatment constr
_refine_ls_matrix_type full
_refine_ls_number_parameters 416
_refine_ls_number_reflns 8221
_refine_ls_number_restraints 0
_refine_ls_restrained_S_all 1.042
_refine_ls_R_factor_all 0.0538
_refine_ls_R_factor_gt 0.0363
_refine_ls_shift/su_max 0.001
_refine_ls_shift/su_mean 0.000
_refine_ls_structure_factor_coef Fsqd
_refine_ls_weighting_details
;
 w=1/[\s^2^(Fo^2^)+(0.0412P)^2^+0.7602P]
 where P=(Fo^2^+2Fc^2^)/3
;
_refine_ls_weighting_scheme calc
_refine_ls_wR_factor_gt 0.0827
_refine_ls_wR_factor_ref 0.0897
_reflns_Friedel_coverage 0.000
_reflns_number_gt 6460
_reflns_number_total 8221
_reflns_threshold_expression 'I > 2\s(I)'
_cod_data_source_file ic501018a_si_002.cif
_cod_data_source_block complex3_CJHG100_13mz070_0m
_cod_original_cell_volume 1397.8(9)
_cod_database_code 4341771
_shelx_space_group_comment
;
The symmetry employed for this shelxl refinement is uniquely defined
by the following loop, which should always be used as a source of
symmetry information in preference to the above space-group names.
They are only intended as comments.
;
_shelx_estimated_absorpt_t_min 0.799
_shelx_estimated_absorpt_t_max 0.887
_shelxl_version_number 2012-9

loop_
_space_group_symop_operation_xyz
'x, y, z'
'-x, -y, -z'

loop_
_atom_site_label
_atom_site_type_symbol
_atom_site_fract_x
_atom_site_fract_y
_atom_site_fract_z
_atom_site_U_iso_or_equiv
_atom_site_adp_type
_atom_site_occupancy
_atom_site_site_symmetry_order
_atom_site_calc_flag
_atom_site_refinement_flags_posn
_atom_site_refinement_flags_adp
_atom_site_refinement_flags_occupancy
Cu1 Cu 0.85891(2) 0.88110(2) 0.30183(2) 0.01329(6) Uani 1 1 d . . .
Cu2 Cu 0.5000 0.5000 0.0000 0.01709(8) Uani 1 2 d S . P
O1 O 0.64105(13) 0.74562(13) 0.27864(12) 0.0197(3) Uani 1 1 d . . .
O2 O 1.01230(13) 1.05446(12) 0.30604(12) 0.0194(3) Uani 1 1 d . . .
O3 O 0.92087(13) 0.61614(12) 0.31076(12) 0.0189(3) Uani 1 1 d . . .
O4 O 0.73310(14) 1.15436(12) 0.32080(12) 0.0206(3) Uani 1 1 d . . .
O5 O 1.05398(12) 0.81415(12) 0.28610(11) 0.0164(3) Uani 1 1 d . . .
O6 O 1.04981(14) 0.78796(13) 0.47008(12) 0.0224(3) Uani 1 1 d . . .
O7 O 1.23242(13) 0.79032(14) 0.34418(14) 0.0253(3) Uani 1 1 d . . .
O8 O 0.44945(15) 0.85627(13) -0.11512(14) 0.0269(3) Uani 1 1 d . . .
O9 O 0.39079(15) 0.70200(15) 0.04521(14) 0.0304(4) Uani 1 1 d . . .
O10 O 0.49876(17) 0.66819(13) -0.11528(13) 0.0287(3) Uani 1 1 d . . .
O11 O 0.62400(14) 0.52519(15) 0.07526(14) 0.0274(3) Uani 1 1 d . . .
O12 O 0.75861(18) 0.5302(2) -0.08866(18) 0.0547(6) Uani 1 1 d . . .
O13 O 0.82319(18) 0.54431(17) 0.0557(2) 0.0511(5) Uani 1 1 d . . .
N1 N 0.76082(14) 0.89973(14) 0.16769(14) 0.0140(3) Uani 1 1 d . . .
N2 N 0.91478(14) 1.03574(14) 0.17833(13) 0.0135(3) Uani 1 1 d . . .
N3 N 0.80830(14) 0.72393(14) 0.42683(13) 0.0132(3) Uani 1 1 d . . .
N4 N 0.73181(14) 0.95201(14) 0.43044(14) 0.0140(3) Uani 1 1 d . . .
N5 N 1.11311(15) 0.79798(14) 0.36872(14) 0.0163(3) Uani 1 1 d . . .
N6 N 0.44342(14) 0.74409(14) -0.05971(14) 0.0152(3) Uani 1 1 d . . .
N7 N 0.73949(18) 0.53396(17) 0.01132(19) 0.0316(4) Uani 1 1 d . . .
C1 C 0.67685(17) 0.82971(17) 0.17036(17) 0.0161(3) Uani 1 1 d . . .
C2 C 0.62978(19) 0.84629(19) 0.07053(18) 0.0201(4) Uani 1 1 d . . .
H2 H 0.5705 0.7951 0.0747 0.024 Uiso 1 1 calc R U .
C3 C 0.67143(18) 0.93866(19) -0.03403(18) 0.0201(4) Uani 1 1 d . . .
H3 H 0.6420 0.9506 -0.1035 0.024 Uiso 1 1 calc R U .
C4 C 0.75615(18) 1.01439(18) -0.03855(17) 0.0178(4) Uani 1 1 d . . .
H4 H 0.7852 1.0787 -0.1101 0.021 Uiso 1 1 calc R U .
C5 C 0.79688(17) 0.99293(16) 0.06475(16) 0.0141(3) Uani 1 1 d . . .
C6 C 0.87752(17) 1.07465(17) 0.07314(16) 0.0140(3) Uani 1 1 d . . .
C7 C 0.91066(19) 1.18421(18) -0.01634(17) 0.0186(4) Uani 1 1 d . . .
H7 H 0.8847 1.2105 -0.0903 0.022 Uiso 1 1 calc R U .
C8 C 0.98268(19) 1.25458(18) 0.00482(17) 0.0200(4) Uani 1 1 d . . .
H8 H 1.0060 1.3303 -0.0553 0.024 Uiso 1 1 calc R U .
C9 C 1.02092(18) 1.21625(17) 0.11161(17) 0.0179(4) Uani 1 1 d . . .
H9 H 1.0702 1.2643 0.1265 0.021 Uiso 1 1 calc R U .
C10 C 0.98480(17) 1.10456(17) 0.19722(17) 0.0159(3) Uani 1 1 d . . .
C11 C 0.5540(2) 0.6632(2) 0.2907(2) 0.0276(5) Uani 1 1 d . . .
H11A H 0.4709 0.7115 0.2729 0.041 Uiso 1 1 calc R U .
H11B H 0.5403 0.6036 0.3721 0.041 Uiso 1 1 calc R U .
H11C H 0.5913 0.6182 0.2354 0.041 Uiso 1 1 calc R U .
C12 C 1.0998(2) 1.1110(2) 0.33170(19) 0.0235(4) Uani 1 1 d . . .
H12A H 1.1818 1.1126 0.2742 0.035 Uiso 1 1 calc R U .
H12B H 1.1158 1.0630 0.4119 0.035 Uiso 1 1 calc R U .
H12C H 1.0619 1.1962 0.3267 0.035 Uiso 1 1 calc R U .
C13 C 0.84617(18) 0.61169(17) 0.41585(17) 0.0160(3) Uani 1 1 d . . .
C14 C 0.80891(19) 0.50318(18) 0.50700(18) 0.0203(4) Uani 1 1 d . . .
H14 H 0.8339 0.4250 0.4965 0.024 Uiso 1 1 calc R U .
C15 C 0.7349(2) 0.51210(18) 0.61282(19) 0.0227(4) Uani 1 1 d . . .
H15 H 0.7107 0.4392 0.6770 0.027 Uiso 1 1 calc R U .
C16 C 0.69585(19) 0.62739(18) 0.62543(18) 0.0199(4) Uani 1 1 d . . .
H16 H 0.6450 0.6347 0.6979 0.024 Uiso 1 1 calc R U .
C17 C 0.73257(17) 0.73170(16) 0.53009(16) 0.0145(3) Uani 1 1 d . . .
C18 C 0.68992(17) 0.85961(17) 0.53212(16) 0.0141(3) Uani 1 1 d . . .
C19 C 0.61044(18) 0.88171(18) 0.63051(17) 0.0172(4) Uani 1 1 d . . .
H19 H 0.5816 0.8151 0.7000 0.021 Uiso 1 1 calc R U .
C20 C 0.57389(18) 1.00427(19) 0.62489(18) 0.0194(4) Uani 1 1 d . . .
H20 H 0.5201 1.0223 0.6916 0.023 Uiso 1 1 calc R U .
C21 C 0.61512(18) 1.09931(18) 0.52353(18) 0.0189(4) Uani 1 1 d . . .
H21 H 0.5916 1.1834 0.5193 0.023 Uiso 1 1 calc R U .
C22 C 0.69280(17) 1.06927(17) 0.42640(17) 0.0159(3) Uani 1 1 d . . .
C23 C 0.9713(2) 0.49986(18) 0.29231(18) 0.0226(4) Uani 1 1 d . . .
H23A H 0.9012 0.4650 0.2843 0.034 Uiso 1 1 calc R U .
H23B H 1.0088 0.4416 0.3602 0.034 Uiso 1 1 calc R U .
H23C H 1.0384 0.5137 0.2199 0.034 Uiso 1 1 calc R U .
C24 C 0.7107(2) 1.28259(18) 0.3110(2) 0.0268(5) Uani 1 1 d . . .
H24A H 0.7541 1.3327 0.2325 0.040 Uiso 1 1 calc R U .
H24B H 0.7451 1.2914 0.3722 0.040 Uiso 1 1 calc R U .
H24C H 0.6174 1.3112 0.3216 0.040 Uiso 1 1 calc R U .

loop_
_atom_site_aniso_label
_atom_site_aniso_U_11
_atom_site_aniso_U_22
_atom_site_aniso_U_33
_atom_site_aniso_U_23
_atom_site_aniso_U_13
_atom_site_aniso_U_12
Cu1 0.01494(11) 0.01113(10) 0.01439(11) -0.00422(8) -0.00383(8) -0.00220(8)
Cu2 0.01874(16) 0.01741(16) 0.01260(16) -0.00376(13) -0.00011(12) -0.00377(12)
O1 0.0213(7) 0.0209(7) 0.0202(7) -0.0068(6) -0.0040(5) -0.0102(5)
O2 0.0260(7) 0.0174(6) 0.0195(7) -0.0039(5) -0.0127(6) -0.0068(5)
O3 0.0247(7) 0.0135(6) 0.0175(7) -0.0079(5) -0.0004(5) -0.0005(5)
O4 0.0269(7) 0.0123(6) 0.0207(7) -0.0061(5) -0.0045(6) 0.0017(5)
O5 0.0167(6) 0.0191(6) 0.0157(6) -0.0076(5) -0.0058(5) -0.0007(5)
O6 0.0290(8) 0.0226(7) 0.0150(7) -0.0077(6) -0.0041(6) -0.0005(6)
O7 0.0153(7) 0.0290(8) 0.0340(8) -0.0121(7) -0.0081(6) -0.0013(6)
O8 0.0308(8) 0.0166(7) 0.0306(8) -0.0093(6) -0.0018(6) -0.0011(6)
O9 0.0269(8) 0.0300(8) 0.0263(8) -0.0085(7) 0.0035(6) -0.0011(6)
O10 0.0501(10) 0.0173(7) 0.0193(7) -0.0091(6) -0.0049(7) -0.0027(7)
O11 0.0236(7) 0.0313(8) 0.0256(8) -0.0053(6) -0.0062(6) -0.0072(6)
O12 0.0286(10) 0.0833(16) 0.0438(12) -0.0251(11) 0.0052(8) -0.0004(10)
O13 0.0363(10) 0.0366(10) 0.0796(15) -0.0011(10) -0.0313(10) -0.0154(8)
N1 0.0122(7) 0.0144(7) 0.0179(7) -0.0084(6) -0.0043(6) -0.0001(6)
N2 0.0141(7) 0.0121(7) 0.0153(7) -0.0051(6) -0.0049(6) -0.0009(6)
N3 0.0136(7) 0.0114(7) 0.0151(7) -0.0056(6) -0.0024(6) -0.0017(5)
N4 0.0138(7) 0.0141(7) 0.0163(7) -0.0070(6) -0.0055(6) -0.0001(6)
N5 0.0199(8) 0.0106(7) 0.0192(8) -0.0050(6) -0.0078(6) 0.0006(6)
N6 0.0125(7) 0.0158(7) 0.0183(8) -0.0073(6) -0.0041(6) -0.0002(6)
N7 0.0201(9) 0.0219(9) 0.0457(13) -0.0017(9) -0.0081(8) -0.0054(7)
C1 0.0149(8) 0.0178(9) 0.0173(9) -0.0088(7) -0.0029(7) -0.0013(7)
C2 0.0166(9) 0.0255(10) 0.0255(10) -0.0146(8) -0.0061(7) -0.0041(7)
C3 0.0187(9) 0.0268(10) 0.0207(10) -0.0138(8) -0.0081(7) 0.0003(8)
C4 0.0179(9) 0.0212(9) 0.0158(9) -0.0086(7) -0.0041(7) -0.0005(7)
C5 0.0121(8) 0.0149(8) 0.0168(9) -0.0080(7) -0.0036(6) 0.0009(6)
C6 0.0122(8) 0.0154(8) 0.0152(8) -0.0076(7) -0.0030(6) 0.0010(6)
C7 0.0208(9) 0.0179(9) 0.0164(9) -0.0048(7) -0.0056(7) -0.0008(7)
C8 0.0226(9) 0.0152(9) 0.0186(9) -0.0014(7) -0.0033(7) -0.0048(7)
C9 0.0179(9) 0.0153(8) 0.0222(10) -0.0070(7) -0.0049(7) -0.0037(7)
C10 0.0146(8) 0.0161(8) 0.0182(9) -0.0065(7) -0.0058(7) 0.0000(7)
C11 0.0281(11) 0.0286(11) 0.0308(12) -0.0097(9) -0.0049(9) -0.0158(9)
C12 0.0267(10) 0.0281(11) 0.0237(10) -0.0118(9) -0.0094(8) -0.0090(8)
C13 0.0159(8) 0.0148(8) 0.0181(9) -0.0064(7) -0.0042(7) -0.0015(7)
C14 0.0236(10) 0.0127(8) 0.0244(10) -0.0078(8) -0.0026(8) -0.0023(7)
C15 0.0260(10) 0.0155(9) 0.0228(10) -0.0042(8) 0.0002(8) -0.0063(8)
C16 0.0197(9) 0.0200(9) 0.0188(9) -0.0080(8) 0.0010(7) -0.0040(7)
C17 0.0131(8) 0.0144(8) 0.0184(9) -0.0076(7) -0.0041(7) -0.0016(6)
C18 0.0119(8) 0.0158(8) 0.0176(9) -0.0080(7) -0.0052(6) -0.0009(6)
C19 0.0158(8) 0.0197(9) 0.0182(9) -0.0089(7) -0.0045(7) -0.0012(7)
C20 0.0160(9) 0.0249(10) 0.0212(10) -0.0142(8) -0.0036(7) 0.0008(7)
C21 0.0178(9) 0.0175(9) 0.0256(10) -0.0124(8) -0.0077(7) 0.0025(7)
C22 0.0145(8) 0.0152(8) 0.0198(9) -0.0073(7) -0.0066(7) 0.0006(7)
C23 0.0302(11) 0.0150(9) 0.0225(10) -0.0104(8) -0.0025(8) 0.0012(8)
C24 0.0354(12) 0.0126(9) 0.0305(11) -0.0078(8) -0.0054(9) -0.0004(8)

loop_
_atom_type_symbol
_atom_type_description
_atom_type_scat_dispersion_real
_atom_type_scat_dispersion_imag
_atom_type_scat_source
C C 0.0033 0.0016 'International Tables Vol C Tables 4.2.6.8 and 6.1.1.4'
H H 0.0000 0.0000 'International Tables Vol C Tables 4.2.6.8 and 6.1.1.4'
N N 0.0061 0.0033 'International Tables Vol C Tables 4.2.6.8 and 6.1.1.4'
O O 0.0106 0.0060 'International Tables Vol C Tables 4.2.6.8 and 6.1.1.4'
Cu Cu 0.3201 1.2651 'International Tables Vol C Tables 4.2.6.8 and 6.1.1.4'

loop_
_geom_angle_atom_site_label_1
_geom_angle_atom_site_label_2
_geom_angle_atom_site_label_3
_geom_angle
_geom_angle_site_symmetry_1
_geom_angle_site_symmetry_3
N2 Cu1 N3 178.23(6) . .
N2 Cu1 O5 85.46(6) . .
N3 Cu1 O5 92.84(6) . .
N2 Cu1 N4 100.68(7) . .
N3 Cu1 N4 80.04(6) . .
O5 Cu1 N4 130.06(5) . .
N2 Cu1 N1 78.97(6) . .
N3 Cu1 N1 102.33(6) . .
O5 Cu1 N1 119.67(6) . .
N4 Cu1 N1 110.10(6) . .
O10 Cu2 O10 180.0 . 2_665
O10 Cu2 O11 87.61(7) . 2_665
O10 Cu2 O11 92.39(7) 2_665 2_665
O10 Cu2 O11 92.39(7) . .
O10 Cu2 O11 87.61(7) 2_665 .
O11 Cu2 O11 180.00(9) 2_665 .
C1 O1 C11 117.74(15) . .
C10 O2 C12 117.50(15) . .
C13 O3 C23 117.41(15) . .
C22 O4 C24 118.29(15) . .
N5 O5 Cu1 120.22(11) . .
N6 O10 Cu2 107.97(12) . .
N7 O11 Cu2 114.26(14) . .
C1 N1 C5 118.08(16) . .
C1 N1 Cu1 129.19(13) . .
C5 N1 Cu1 112.63(12) . .
C10 N2 C6 119.60(16) . .
C10 N2 Cu1 121.83(13) . .
C6 N2 Cu1 118.54(12) . .
C13 N3 C17 118.87(15) . .
C13 N3 Cu1 124.05(13) . .
C17 N3 Cu1 117.07(12) . .
C22 N4 C18 117.86(16) . .
C22 N4 Cu1 130.18(13) . .
C18 N4 Cu1 111.93(12) . .
O7 N5 O6 122.40(16) . .
O7 N5 O5 117.97(16) . .
O6 N5 O5 119.62(15) . .
O9 N6 O8 123.57(16) . .
O9 N6 O10 118.94(16) . .
O8 N6 O10 117.46(16) . .
O12 N7 O13 124.4(2) . .
O12 N7 O11 118.25(19) . .
O13 N7 O11 117.4(2) . .
N1 C1 O1 113.15(16) . .
N1 C1 C2 122.49(17) . .
O1 C1 C2 124.34(17) . .
C3 C2 C1 118.30(17) . .
C3 C2 H2 120.9 . .
C1 C2 H2 120.9 . .
C2 C3 C4 120.37(18) . .
C2 C3 H3 119.8 . .
C4 C3 H3 119.8 . .
C5 C4 C3 117.72(18) . .
C5 C4 H4 121.1 . .
C3 C4 H4 121.1 . .
N1 C5 C4 122.96(17) . .
N1 C5 C6 114.58(15) . .
C4 C5 C6 122.38(17) . .
N2 C6 C7 121.46(17) . .
N2 C6 C5 114.43(16) . .
C7 C6 C5 124.09(17) . .
C6 C7 C8 118.22(18) . .
C6 C7 H7 120.9 . .
C8 C7 H7 120.9 . .
C9 C8 C7 120.92(18) . .
C9 C8 H8 119.5 . .
C7 C8 H8 119.5 . .
C8 C9 C10 117.68(17) . .
C8 C9 H9 121.2 . .
C10 C9 H9 121.2 . .
N2 C10 O2 112.34(16) . .
N2 C10 C9 122.12(17) . .
O2 C10 C9 125.53(17) . .
O1 C11 H11A 109.5 . .
O1 C11 H11B 109.5 . .
H11A C11 H11B 109.5 . .
O1 C11 H11C 109.5 . .
H11A C11 H11C 109.5 . .
H11B C11 H11C 109.5 . .
O2 C12 H12A 109.5 . .
O2 C12 H12B 109.5 . .
H12A C12 H12B 109.5 . .
O2 C12 H12C 109.5 . .
H12A C12 H12C 109.5 . .
H12B C12 H12C 109.5 . .
O3 C13 N3 113.21(16) . .
O3 C13 C14 124.81(17) . .
N3 C13 C14 121.98(17) . .
C15 C14 C13 118.49(18) . .
C15 C14 H14 120.8 . .
C13 C14 H14 120.8 . .
C14 C15 C16 120.00(18) . .
C14 C15 H15 120.0 . .
C16 C15 H15 120.0 . .
C17 C16 C15 118.50(18) . .
C17 C16 H16 120.8 . .
C15 C16 H16 120.8 . .
N3 C17 C16 122.09(17) . .
N3 C17 C18 115.16(16) . .
C16 C17 C18 122.73(17) . .
N4 C18 C19 123.00(17) . .
N4 C18 C17 115.49(16) . .
C19 C18 C17 121.50(17) . .
C18 C19 C20 117.95(18) . .
C18 C19 H19 121.0 . .
C20 C19 H19 121.0 . .
C21 C20 C19 120.27(18) . .
C21 C20 H20 119.9 . .
C19 C20 H20 119.9 . .
C20 C21 C22 118.29(18) . .
C20 C21 H21 120.9 . .
C22 C21 H21 120.9 . .
N4 C22 O4 113.79(16) . .
N4 C22 C21 122.59(18) . .
O4 C22 C21 123.61(17) . .
O3 C23 H23A 109.5 . .
O3 C23 H23B 109.5 . .
H23A C23 H23B 109.5 . .
O3 C23 H23C 109.5 . .
H23A C23 H23C 109.5 . .
H23B C23 H23C 109.5 . .
O4 C24 H24A 109.5 . .
O4 C24 H24B 109.5 . .
H24A C24 H24B 109.5 . .
O4 C24 H24C 109.5 . .
H24A C24 H24C 109.5 . .
H24B C24 H24C 109.5 . .

loop_
_geom_bond_atom_site_label_1
_geom_bond_atom_site_label_2
_geom_bond_distance
_geom_bond_site_symmetry_2
Cu1 N2 1.9685(16) .
Cu1 N3 1.9790(16) .
Cu1 O5 2.0660(15) .
Cu1 N4 2.1263(16) .
Cu1 N1 2.1264(16) .
Cu2 O10 1.9453(16) .
Cu2 O10 1.9453(16) 2_665
Cu2 O11 1.9536(16) 2_665
Cu2 O11 1.9537(16) .
O1 C1 1.347(2) .
O1 C11 1.436(2) .
O2 C10 1.340(2) .
O2 C12 1.428(2) .
O3 C13 1.334(2) .
O3 C23 1.439(2) .
O4 C22 1.341(2) .
O4 C24 1.436(2) .
O5 N5 1.284(2) .
O6 N5 1.243(2) .
O7 N5 1.235(2) .
O8 N6 1.238(2) .
O9 N6 1.230(2) .
O10 N6 1.288(2) .
O11 N7 1.292(2) .
O12 N7 1.226(3) .
O13 N7 1.226(3) .
N1 C1 1.339(2) .
N1 C5 1.356(2) .
N2 C10 1.339(2) .
N2 C6 1.352(2) .
N3 C13 1.343(2) .
N3 C17 1.356(2) .
N4 C22 1.336(2) .
N4 C18 1.358(2) .
C1 C2 1.397(3) .
C2 C3 1.377(3) .
C2 H2 0.9500 .
C3 C4 1.388(3) .
C3 H3 0.9500 .
C4 C5 1.385(3) .
C4 H4 0.9500 .
C5 C6 1.479(2) .
C6 C7 1.384(3) .
C7 C8 1.386(3) .
C7 H7 0.9500 .
C8 C9 1.376(3) .
C8 H8 0.9500 .
C9 C10 1.393(3) .
C9 H9 0.9500 .
C11 H11A 0.9800 .
C11 H11B 0.9800 .
C11 H11C 0.9800 .
C12 H12A 0.9800 .
C12 H12B 0.9800 .
C12 H12C 0.9800 .
C13 C14 1.396(3) .
C14 C15 1.380(3) .
C14 H14 0.9500 .
C15 C16 1.386(3) .
C15 H15 0.9500 .
C16 C17 1.384(3) .
C16 H16 0.9500 .
C17 C18 1.482(3) .
C18 C19 1.379(3) .
C19 C20 1.388(3) .
C19 H19 0.9500 .
C20 C21 1.370(3) .
C20 H20 0.9500 .
C21 C22 1.400(3) .
C21 H21 0.9500 .
C23 H23A 0.9800 .
C23 H23B 0.9800 .
C23 H23C 0.9800 .
C24 H24A 0.9800 .
C24 H24B 0.9800 .
C24 H24C 0.9800 .

loop_
_geom_torsion_atom_site_label_1
_geom_torsion_atom_site_label_2
_geom_torsion_atom_site_label_3
_geom_torsion_atom_site_label_4
_geom_torsion
Cu1 O5 N5 O7 -161.10(12)
Cu1 O5 N5 O6 20.4(2)
Cu2 O10 N6 O9 -8.1(2)
Cu2 O10 N6 O8 170.11(13)
Cu2 O11 N7 O12 2.4(3)
Cu2 O11 N7 O13 -176.84(15)
C5 N1 C1 O1 -175.78(15)
Cu1 N1 C1 O1 8.2(2)
C5 N1 C1 C2 2.5(3)
Cu1 N1 C1 C2 -173.49(13)
C11 O1 C1 N1 -178.24(17)
C11 O1 C1 C2 3.5(3)
N1 C1 C2 C3 -0.3(3)
O1 C1 C2 C3 177.87(18)
C1 C2 C3 C4 -1.2(3)
C2 C3 C4 C5 0.4(3)
C1 N1 C5 C4 -3.5(3)
Cu1 N1 C5 C4 173.20(14)
C1 N1 C5 C6 173.23(15)
Cu1 N1 C5 C6 -10.10(18)
C3 C4 C5 N1 2.0(3)
C3 C4 C5 C6 -174.40(17)
C10 N2 C6 C7 0.3(3)
Cu1 N2 C6 C7 178.31(14)
C10 N2 C6 C5 -177.95(16)
Cu1 N2 C6 C5 0.0(2)
N1 C5 C6 N2 7.0(2)
C4 C5 C6 N2 -176.24(16)
N1 C5 C6 C7 -171.19(17)
C4 C5 C6 C7 5.5(3)
N2 C6 C7 C8 -0.6(3)
C5 C6 C7 C8 177.52(17)
C6 C7 C8 C9 0.4(3)
C7 C8 C9 C10 0.1(3)
C6 N2 C10 O2 179.08(15)
Cu1 N2 C10 O2 1.2(2)
C6 N2 C10 C9 0.1(3)
Cu1 N2 C10 C9 -177.78(14)
C12 O2 C10 N2 172.44(16)
C12 O2 C10 C9 -8.7(3)
C8 C9 C10 N2 -0.3(3)
C8 C9 C10 O2 -179.12(18)
C23 O3 C13 N3 177.23(16)
C23 O3 C13 C14 -3.0(3)
C17 N3 C13 O3 -179.56(15)
Cu1 N3 C13 O3 -0.8(2)
C17 N3 C13 C14 0.6(3)
Cu1 N3 C13 C14 179.39(14)
O3 C13 C14 C15 177.75(19)
N3 C13 C14 C15 -2.5(3)
C13 C14 C15 C16 2.0(3)
C14 C15 C16 C17 0.1(3)
C13 N3 C17 C16 1.7(3)
Cu1 N3 C17 C16 -177.19(14)
C13 N3 C17 C18 -177.00(15)
Cu1 N3 C17 C18 4.2(2)
C15 C16 C17 N3 -2.0(3)
C15 C16 C17 C18 176.53(18)
C22 N4 C18 C19 -0.5(3)
Cu1 N4 C18 C19 177.50(14)
C22 N4 C18 C17 177.99(15)
Cu1 N4 C18 C17 -4.02(18)
N3 C17 C18 N4 0.2(2)
C16 C17 C18 N4 -178.43(17)
N3 C17 C18 C19 178.72(16)
C16 C17 C18 C19 0.1(3)
N4 C18 C19 C20 -1.0(3)
C17 C18 C19 C20 -179.41(16)
C18 C19 C20 C21 0.8(3)
C19 C20 C21 C22 0.9(3)
C18 N4 C22 O4 -176.66(15)
Cu1 N4 C22 O4 5.8(2)
C18 N4 C22 C21 2.3(3)
Cu1 N4 C22 C21 -175.26(13)
C24 O4 C22 N4 -172.25(16)
C24 O4 C22 C21 8.8(3)
C20 C21 C22 N4 -2.5(3)
C20 C21 C22 O4 176.32(17)
